data_4114308
loop_
_publ_author_name
'Christopher J. Tonzola'
'Maksudul M. Alam'
'Werner Kaminsky'
'Samson A. Jenekhe'

_publ_contact_author
;
      Tonzola, Chris
    Department of Chemistry, BOX 351700
    University of Washington
    Seattle, WA 98195
    USA
;
_publ_contact_author_email cjt@u.washington.edu
_publ_section_title
;
 New n-Type Organic Semiconductors: Synthesis, Single Crystal Structures,
 Cyclic Voltammetry, Photophysics, Electron Transport, and
 Electroluminescence of a Series of Diphenylanthrazolines
;
_journal_name_full 'Journal of the American Chemical Society'
_journal_page_first 13548
_journal_page_last 13558
_journal_paper_doi 10.1021/ja036314e
_journal_volume 125
_journal_year 2003
_chemical_formula_moiety 'C38 H28 N2 O2'
_chemical_formula_sum 'C38 H28 N2 O2'
_chemical_formula_weight 544.62
_chemical_melting_point 520
_chemical_name_common
;
2,7-Bis(4'-methoxyphenyl)-4,9-diphenylanthrazoline
;
_chemical_name_systematic
;
2,7-Bis(4'-methoxyphenyl)-4,9-diphenylanthrazoline
;
_space_group_IT_number 14
_symmetry_cell_setting monoclinic
_symmetry_space_group_name_Hall '-P 2ybc'
_symmetry_space_group_name_H-M 'P 1 21/c 1'
_atom_sites_solution_hydrogens geom
_atom_sites_solution_primary direct
_atom_sites_solution_secondary difmap
_audit_creation_method SHELXL-97
_cell_angle_alpha 90.00
_cell_angle_beta 95.856(2)
_cell_angle_gamma 90.00
_cell_formula_units_Z 2
_cell_length_a 12.7580(8)
_cell_length_b 4.8680(6)
_cell_length_c 21.476(2)
_cell_measurement_reflns_used 606
_cell_measurement_temperature 130(2)
_cell_volume 1326.8(2)
_computing_cell_refinement 'HKL Scalepack (Otwinowski & Minor 1997)'
_computing_data_collection KappaCCD
_computing_data_reduction DENZO
_computing_molecular_graphics 'maXus, Zortep'
_computing_publication_material 'SHELXL-97 (Sheldrick, 1997)'
_computing_structure_refinement 'SHELXL-97 (Sheldrick, 1997)'
_computing_structure_solution SIR97
_diffrn_ambient_temperature 130(2)
_diffrn_measured_fraction_theta_full 0.900
_diffrn_measured_fraction_theta_max 0.900
_diffrn_measurement_device_type 'Nonius KappaCCD'
_diffrn_measurement_method '\f and \w scans'
_diffrn_radiation_monochromator graphite
_diffrn_radiation_source 'fine-focus sealed tube'
_diffrn_radiation_type MoK\a
_diffrn_radiation_wavelength 0.71073
_diffrn_reflns_av_R_equivalents 0.0713
_diffrn_reflns_av_sigmaI/netI 0.1059
_diffrn_reflns_limit_h_max 15
_diffrn_reflns_limit_h_min -14
_diffrn_reflns_limit_k_max 4
_diffrn_reflns_limit_k_min -4
_diffrn_reflns_limit_l_max 24
_diffrn_reflns_limit_l_min -24
_diffrn_reflns_number 3756
_diffrn_reflns_theta_full 24.71
_diffrn_reflns_theta_max 24.71
_diffrn_reflns_theta_min 3.56
_exptl_absorpt_coefficient_mu 0.084
_exptl_absorpt_correction_T_max 0.9966
_exptl_absorpt_correction_T_min 0.8841
_exptl_absorpt_correction_type Denzo2000
_exptl_absorpt_process_details 'numerical, using redundancy'
_exptl_crystal_colour yellow
_exptl_crystal_density_diffrn 1.363
_exptl_crystal_description needle
_exptl_crystal_F_000 572
_exptl_crystal_size_max 1.50
_exptl_crystal_size_mid 0.12
_exptl_crystal_size_min 0.04
_refine_diff_density_max 0.385
_refine_diff_density_min -0.336
_refine_diff_density_rms 0.050
_refine_ls_extinction_coef 0.011(2)
_refine_ls_extinction_expression Fc^*^=kFc[1+0.001xFc^2^\l^3^/sin(2\q)]^-1/4^
_refine_ls_extinction_method SHELXL
_refine_ls_goodness_of_fit_ref 0.933
_refine_ls_hydrogen_treatment 'H atoms riding'
_refine_ls_matrix_type full
_refine_ls_number_parameters 238
_refine_ls_number_reflns 2035
_refine_ls_number_restraints 27
_refine_ls_restrained_S_all 0.951
_refine_ls_R_factor_all 0.1205
_refine_ls_R_factor_gt 0.0508
_refine_ls_shift/su_max 0.000
_refine_ls_shift/su_mean 0.000
_refine_ls_structure_factor_coef Fsqd
_refine_ls_weighting_details 'calc w=1/[\s^2^(Fo^2^)+(0.0649P)^2^+0.0000P] where P=(Fo^2^+2Fc^2^)/3'
_refine_ls_weighting_scheme calc
_refine_ls_wR_factor_gt 0.1058
_refine_ls_wR_factor_ref 0.1332
_reflns_number_gt 1097
_reflns_number_total 2035
_reflns_threshold_expression >2sigma(I)
_cod_data_source_file ja036314esi20030523_112506_3.cif
_cod_data_source_block 1d
_cod_database_code 4114308

loop_
_symmetry_equiv_pos_as_xyz
'x, y, z'
'-x, y+1/2, -z+1/2'
'-x, -y, -z'
'x, -y-1/2, z-1/2'

loop_
_atom_site_label
_atom_site_type_symbol
_atom_site_fract_x
_atom_site_fract_y
_atom_site_fract_z
_atom_site_U_iso_or_equiv
_atom_site_adp_type
_atom_site_occupancy
_atom_site_symmetry_multiplicity
_atom_site_calc_flag
_atom_site_refinement_flags
O1 O -0.03054(16) 1.1850(4) -0.13928(10) 0.0304(6) Uani 1 1 d .
N1 N 0.3571(2) 0.3792(4) -0.05712(11) 0.0213(6) Uani 1 1 d .
C1 C 0.5016(2) 0.0794(5) -0.06206(14) 0.0225(8) Uani 1 1 d .
H1 H 0.5028 0.1329 -0.1045 0.027 Uiso 1 1 calc R
C2 C 0.4251(2) 0.1137(5) 0.03647(13) 0.0235(8) Uani 1 1 d .
C3 C 0.4271(2) 0.1948(5) -0.02727(13) 0.0195(7) Uani 1 1 d .
C4 C 0.2829(2) 0.4771(5) -0.02498(14) 0.0228(8) Uani 1 1 d .
C5 C 0.2769(3) 0.4124(6) 0.03932(14) 0.0289(8) Uani 1 1 d .
H5 H 0.2228 0.4932 0.0606 0.035 Uiso 1 1 calc R
C6 C 0.3465(3) 0.2382(6) 0.07093(14) 0.0269(8) Uani 1 1 d .
C7 C 0.3411(2) 0.1884(6) 0.13882(14) 0.0367(9) Uani 1 1 d D
C8 C 0.3450(5) 0.3850(16) 0.1834(4) 0.024(3) Uani 0.310(5) 1 d PDU
H8 H 0.3634 0.5661 0.1722 0.028 Uiso 0.310(5) 1 calc PR
C9 C 0.3242(6) 0.3391(16) 0.2437(4) 0.020(3) Uani 0.310(5) 1 d PDU
H9 H 0.3284 0.4866 0.2728 0.023 Uiso 0.310(5) 1 calc PR
C10 C 0.2976(6) 0.085(2) 0.2622(6) 0.019(3) Uani 0.310(5) 1 d PDU
H10 H 0.2834 0.0569 0.3043 0.023 Uiso 0.310(5) 1 calc PR
C24 C 0.3433(5) 0.1442(11) 0.2687(3) 0.058(2) Uani 0.690(5) 1 d PDU
H24 H 0.3411 0.1255 0.3126 0.070 Uiso 0.690(5) 1 calc PR
C11 C 0.2907(6) -0.1351(19) 0.2209(4) 0.021(2) Uani 0.310(5) 1 d PDU
H11 H 0.2720 -0.3128 0.2344 0.026 Uiso 0.310(5) 1 calc PR
C12 C 0.3114(5) -0.0905(17) 0.1609(4) 0.021(3) Uani 0.310(5) 1 d PDU
H12 H 0.3068 -0.2397 0.1322 0.026 Uiso 0.310(5) 1 calc PR
C13 C 0.2027(2) 0.6635(5) -0.05695(13) 0.0206(7) Uani 1 1 d .
C14 C 0.1021(3) 0.6823(5) -0.03714(14) 0.0254(8) Uani 1 1 d .
H14 H 0.0854 0.5740 -0.0027 0.031 Uiso 1 1 calc R
C15 C 0.0265(2) 0.8535(5) -0.06615(14) 0.0240(8) Uani 1 1 d .
H15 H -0.0420 0.8586 -0.0525 0.029 Uiso 1 1 calc R
C16 C 0.0502(2) 1.0180(5) -0.11522(13) 0.0210(7) Uani 1 1 d .
C17 C 0.1482(2) 1.0046(5) -0.13633(13) 0.0236(8) Uani 1 1 d .
H17 H 0.1643 1.1154 -0.1705 0.028 Uiso 1 1 calc R
C18 C 0.2236(2) 0.8276(6) -0.10728(13) 0.0243(8) Uani 1 1 d .
H18 H 0.2911 0.8185 -0.1222 0.029 Uiso 1 1 calc R
C19 C -0.0095(3) 1.3769(5) -0.18691(14) 0.0320(9) Uani 1 1 d .
H19A H 0.0516 1.4895 -0.1720 0.048 Uiso 1 1 calc R
H19B H -0.0710 1.4956 -0.1967 0.048 Uiso 1 1 calc R
H19C H 0.0053 1.2770 -0.2247 0.048 Uiso 1 1 calc R
C20 C 0.4329(4) 0.2914(9) 0.1800(2) 0.0529(17) Uani 0.690(5) 1 d PDU
H20 H 0.4913 0.3726 0.1629 0.064 Uiso 0.690(5) 1 calc PR
C21 C 0.4314(4) 0.2660(10) 0.2448(3) 0.071(2) Uani 0.690(5) 1 d PDU
H21 H 0.4890 0.3300 0.2724 0.086 Uiso 0.690(5) 1 calc PR
C22 C 0.2614(5) 0.0538(11) 0.2279(2) 0.0488(17) Uani 0.690(5) 1 d PDU
H22 H 0.2016 -0.0285 0.2434 0.059 Uiso 0.690(5) 1 calc PR
C23 C 0.2655(4) 0.0825(9) 0.1631(2) 0.0360(14) Uani 0.690(5) 1 d PDU
H23 H 0.2073 0.0175 0.1360 0.043 Uiso 0.690(5) 1 calc PR

loop_
_atom_site_aniso_label
_atom_site_aniso_U_11
_atom_site_aniso_U_22
_atom_site_aniso_U_33
_atom_site_aniso_U_23
_atom_site_aniso_U_13
_atom_site_aniso_U_12
O1 0.0328(15) 0.0225(11) 0.0360(14) 0.0116(10) 0.0035(11) 0.0013(9)
N1 0.0262(16) 0.0161(12) 0.0213(15) 0.0019(10) 0.0010(12) -0.0034(11)
C1 0.035(2) 0.0191(15) 0.0133(17) 0.0040(12) 0.0040(15) -0.0043(13)
C2 0.035(2) 0.0198(16) 0.0150(17) -0.0005(12) 0.0017(16) -0.0038(13)
C3 0.026(2) 0.0153(14) 0.0162(17) 0.0003(12) -0.0015(15) -0.0057(12)
C4 0.022(2) 0.0273(16) 0.0184(18) 0.0019(14) -0.0014(15) -0.0052(13)
C5 0.022(2) 0.0454(18) 0.0192(19) 0.0036(15) 0.0005(15) 0.0006(15)
C6 0.035(2) 0.0278(16) 0.0176(18) 0.0038(13) 0.0012(16) 0.0001(14)
C7 0.042(3) 0.053(2) 0.0149(19) 0.0020(16) 0.0004(18) 0.0183(18)
C8 0.033(8) 0.018(5) 0.020(5) -0.001(4) 0.004(5) -0.003(4)
C9 0.017(6) 0.024(3) 0.018(4) -0.013(3) 0.006(5) -0.002(4)
C10 0.013(9) 0.031(4) 0.016(5) -0.003(3) 0.011(7) 0.001(5)
C24 0.022(4) 0.139(8) 0.013(2) 0.018(3) -0.0011(19) 0.022(3)
C11 0.020(6) 0.020(4) 0.025(4) 0.000(4) 0.008(5) -0.002(4)
C12 0.038(8) 0.006(5) 0.020(4) -0.005(3) 0.006(5) 0.008(4)
C13 0.021(2) 0.0238(16) 0.0165(18) 0.0001(12) -0.0002(15) -0.0058(13)
C14 0.033(2) 0.0241(17) 0.0204(18) 0.0066(13) 0.0064(16) -0.0003(14)
C15 0.0214(19) 0.0268(16) 0.0247(19) -0.0008(14) 0.0064(15) -0.0026(13)
C16 0.022(2) 0.0192(15) 0.0211(18) 0.0005(12) -0.0022(15) -0.0008(12)
C17 0.027(2) 0.0240(16) 0.0188(19) 0.0046(12) 0.0000(15) -0.0071(13)
C18 0.0218(19) 0.0295(16) 0.0222(19) -0.0008(14) 0.0049(15) -0.0065(13)
C19 0.048(2) 0.0199(16) 0.028(2) 0.0054(13) 0.0038(17) 0.0023(14)
C20 0.020(3) 0.114(5) 0.025(2) 0.014(3) 0.002(2) 0.009(3)
C21 0.030(3) 0.160(6) 0.022(2) 0.013(4) -0.007(2) -0.003(4)
C22 0.037(4) 0.091(5) 0.020(2) 0.007(4) 0.009(3) 0.004(3)
C23 0.017(3) 0.072(4) 0.0187(18) 0.009(3) 0.001(2) 0.002(3)

loop_
_atom_type_symbol
_atom_type_description
_atom_type_scat_dispersion_real
_atom_type_scat_dispersion_imag
_atom_type_scat_source
C C 0.0033 0.0016 'International Tables Vol C Tables 4.2.6.8 and 6.1.1.4'
H H 0.0000 0.0000 'International Tables Vol C Tables 4.2.6.8 and 6.1.1.4'
N N 0.0061 0.0033 'International Tables Vol C Tables 4.2.6.8 and 6.1.1.4'
O O 0.0106 0.0060 'International Tables Vol C Tables 4.2.6.8 and 6.1.1.4'

loop_
_geom_angle_atom_site_label_1
_geom_angle_atom_site_label_2
_geom_angle_atom_site_label_3
_geom_angle
_geom_angle_site_symmetry_1
_geom_angle_site_symmetry_3
C16 O1 C19 117.9(2) . .
C4 N1 C3 117.3(2) . .
C3 C1 C2 121.9(3) . 3_655
C3 C1 H1 119.1 . .
C2 C1 H1 119.1 3_655 .
C1 C2 C3 119.1(3) 3_655 .
C1 C2 C6 123.7(3) 3_655 .
C3 C2 C6 117.3(3) . .
N1 C3 C1 117.4(3) . .
N1 C3 C2 123.5(3) . .
C1 C3 C2 119.0(3) . .
N1 C4 C5 122.7(3) . .
N1 C4 C13 118.5(3) . .
C5 C4 C13 118.7(3) . .
C6 C5 C4 121.6(3) . .
C6 C5 H5 119.2 . .
C4 C5 H5 119.2 . .
C5 C6 C2 117.4(3) . .
C5 C6 C7 119.9(3) . .
C2 C6 C7 122.7(3) . .
C23 C7 C8 88.3(4) . .
C23 C7 C20 119.1(4) . .
C8 C7 C20 50.7(3) . .
C23 C7 C6 126.1(3) . .
C8 C7 C6 125.3(4) . .
C20 C7 C6 114.7(3) . .
C23 C7 C12 42.8(3) . .
C8 C7 C12 114.2(5) . .
C20 C7 C12 109.2(3) . .
C6 C7 C12 119.7(4) . .
C7 C8 C9 124.0(7) . .
C7 C8 C23 43.6(3) . .
C9 C8 C23 86.4(5) . .
C7 C8 H8 118.0 . .
C9 C8 H8 118.0 . .
C23 C8 H8 146.9 . .
C10 C9 C8 120.4(9) . .
C10 C9 H9 119.8 . .
C8 C9 H9 119.8 . .
C9 C10 C11 121.4(11) . .
C9 C10 H10 119.3 . .
C11 C10 H10 119.3 . .
C22 C24 C21 119.1(6) . .
C22 C24 H24 120.4 . .
C21 C24 H24 120.4 . .
C12 C11 C10 118.5(8) . .
C12 C11 H11 120.8 . .
C10 C11 H11 120.8 . .
C11 C12 C7 121.6(7) . .
C11 C12 H12 119.2 . .
C7 C12 H12 119.2 . .
C18 C13 C14 117.0(3) . .
C18 C13 C4 122.2(3) . .
C14 C13 C4 120.8(3) . .
C15 C14 C13 121.8(3) . .
C15 C14 H14 119.1 . .
C13 C14 H14 119.1 . .
C14 C15 C16 119.9(3) . .
C14 C15 H15 120.1 . .
C16 C15 H15 120.1 . .
O1 C16 C17 125.3(3) . .
O1 C16 C15 114.6(3) . .
C17 C16 C15 120.1(3) . .
C16 C17 C18 119.5(3) . .
C16 C17 H17 120.3 . .
C18 C17 H17 120.3 . .
C17 C18 C13 121.7(3) . .
C17 C18 H18 119.2 . .
C13 C18 H18 119.2 . .
O1 C19 H19A 109.5 . .
O1 C19 H19B 109.5 . .
H19A C19 H19B 109.5 . .
O1 C19 H19C 109.5 . .
H19A C19 H19C 109.5 . .
H19B C19 H19C 109.5 . .
C21 C20 C7 118.2(5) . .
C21 C20 H20 120.9 . .
C7 C20 H20 120.9 . .
C20 C21 C24 119.5(6) . .
C20 C21 H21 120.3 . .
C24 C21 H21 120.3 . .
C24 C22 C23 119.9(6) . .
C24 C22 H22 120.0 . .
C23 C22 H22 120.0 . .
C7 C23 C22 124.2(5) . .
C7 C23 C8 48.1(3) . .
C22 C23 C8 85.4(4) . .
C7 C23 H23 117.9 . .
C22 C23 H23 117.9 . .
C8 C23 H23 143.1 . .

loop_
_geom_bond_atom_site_label_1
_geom_bond_atom_site_label_2
_geom_bond_distance
_geom_bond_site_symmetry_2
O1 C16 1.372(3) .
O1 C19 1.431(3) .
N1 C4 1.316(4) .
N1 C3 1.378(4) .
C1 C3 1.386(4) .
C1 C2 1.398(4) 3_655
C1 H1 0.9500 .
C2 C1 1.398(4) 3_655
C2 C3 1.427(4) .
C2 C6 1.440(4) .
C4 C5 1.426(4) .
C4 C13 1.483(4) .
C5 C6 1.358(4) .
C5 H5 0.9500 .
C6 C7 1.486(4) .
C7 C23 1.253(5) .
C7 C8 1.351(8) .
C7 C20 1.482(5) .
C7 C12 1.499(9) .
C8 C9 1.367(13) .
C8 C23 1.816(9) .
C8 H8 0.9500 .
C9 C10 1.352(10) .
C9 H9 0.9500 .
C10 C11 1.388(17) .
C10 H10 0.9500 .
C24 C22 1.366(9) .
C24 C21 1.413(7) .
C24 H24 0.9500 .
C11 C12 1.360(9) .
C11 H11 0.9500 .
C12 H12 0.9500 .
C13 C18 1.392(4) .
C13 C14 1.396(4) .
C14 C15 1.375(4) .
C14 H14 0.9500 .
C15 C16 1.382(4) .
C15 H15 0.9500 .
C16 C17 1.374(4) .
C17 C18 1.391(4) .
C17 H17 0.9500 .
C18 H18 0.9500 .
C19 H19A 0.9800 .
C19 H19B 0.9800 .
C19 H19C 0.9800 .
C20 C21 1.399(7) .
C20 H20 0.9500 .
C21 H21 0.9500 .
C22 C23 1.406(6) .
C22 H22 0.9500 .
C23 H23 0.9500 .

loop_
_geom_torsion_atom_site_label_1
_geom_torsion_atom_site_label_2
_geom_torsion_atom_site_label_3
_geom_torsion_atom_site_label_4
_geom_torsion
_geom_torsion_site_symmetry_1
C4 N1 C3 C1 176.4(2) .
C4 N1 C3 C2 -2.1(4) .
C2 C1 C3 N1 -178.8(2) 3_655
C2 C1 C3 C2 -0.2(5) 3_655
C1 C2 C3 N1 178.7(2) 3_655
C6 C2 C3 N1 -1.4(4) .
C1 C2 C3 C1 0.2(5) 3_655
C6 C2 C3 C1 -179.9(3) .
C3 N1 C4 C5 3.8(4) .
C3 N1 C4 C13 -176.5(2) .
N1 C4 C5 C6 -1.8(5) .
C13 C4 C5 C6 178.5(3) .
C4 C5 C6 C2 -1.9(4) .
C4 C5 C6 C7 176.6(3) .
C1 C2 C6 C5 -176.8(3) 3_655
C3 C2 C6 C5 3.3(4) .
C1 C2 C6 C7 4.8(5) 3_655
C3 C2 C6 C7 -175.1(3) .
C5 C6 C7 C23 62.7(4) .
C2 C6 C7 C23 -118.9(3) .
C5 C6 C7 C8 -55.5(5) .
C2 C6 C7 C8 122.9(4) .
C5 C6 C7 C20 -113.6(3) .
C2 C6 C7 C20 64.8(4) .
C5 C6 C7 C12 113.7(4) .
C2 C6 C7 C12 -67.9(4) .
C23 C7 C8 C9 35.1(3) .
C20 C7 C8 C9 -95.6(4) .
C6 C7 C8 C9 169.7(4) .
C12 C7 C8 C9 0.02(3) .
C20 C7 C8 C23 -130.7(5) .
C6 C7 C8 C23 134.6(4) .
C12 C7 C8 C23 -35.1(3) .
C7 C8 C9 C10 0.01(3) .
C23 C8 C9 C10 23.43(19) .
C8 C9 C10 C11 -0.01(8) .
C9 C10 C11 C12 -0.02(10) .
C10 C11 C12 C7 0.05(10) .
C23 C7 C12 C11 -57.9(5) .
C8 C7 C12 C11 -0.05(7) .
C20 C7 C12 C11 54.6(3) .
C6 C7 C12 C11 -170.4(3) .
N1 C4 C13 C18 -27.5(4) .
C5 C4 C13 C18 152.2(3) .
N1 C4 C13 C14 152.9(3) .
C5 C4 C13 C14 -27.4(4) .
C18 C13 C14 C15 0.5(4) .
C4 C13 C14 C15 -179.9(3) .
C13 C14 C15 C16 -1.8(4) .
C19 O1 C16 C17 -5.2(4) .
C19 O1 C16 C15 175.2(2) .
C14 C15 C16 O1 -178.3(3) .
C14 C15 C16 C17 2.0(4) .
O1 C16 C17 C18 179.4(3) .
C15 C16 C17 C18 -1.0(4) .
C16 C17 C18 C13 -0.3(4) .
C14 C13 C18 C17 0.6(4) .
C4 C13 C18 C17 -179.0(3) .
C23 C7 C20 C21 -0.01(3) .
C8 C7 C20 C21 60.1(5) .
C6 C7 C20 C21 176.6(3) .
C12 C7 C20 C21 -45.9(3) .
C7 C20 C21 C24 0.00(3) .
C22 C24 C21 C20 0.00(6) .
C21 C24 C22 C23 0.01(8) .
C8 C7 C23 C22 -42.2(3) .
C20 C7 C23 C22 0.03(7) .
C6 C7 C23 C22 -176.2(3) .
C12 C7 C23 C22 87.3(5) .
C20 C7 C23 C8 42.2(3) .
C6 C7 C23 C8 -134.0(4) .
C12 C7 C23 C8 129.4(6) .
C24 C22 C23 C7 -0.02(9) .
C24 C22 C23 C8 -30.1(2) .
C9 C8 C23 C7 -151.4(3) .
C7 C8 C23 C22 146.1(3) .
C9 C8 C23 C22 -5.3(3) .
